data_7201156
loop_
_publ_author_name
'Nauha, Elisa'
'Saxell, Heidi'
'Nissinen, Maija'
'Kolehmainen, Erkki'
'Sch\"afer, Ansgar'
'Schlecker, Rainer'

_publ_section_title
;
 Polymorphism and versatile solvate formation of thiophanate-methyl
;
_journal_issue 11
_journal_name_full CrystEngComm
_journal_page_first 2536
_journal_paper_doi 10.1039/b905511h
_journal_volume 11
_journal_year 2009
_chemical_formula_moiety 'C12 H14 N4 O4 S2, C1 H2 Cl2'
_chemical_formula_sum 'C13 H16 Cl2 N4 O4 S2'
_chemical_formula_weight 427.32
_chemical_name_common 'thiophanate-methyl, dichloromethane'
_chemical_name_systematic
;
?
;
_space_group_IT_number 2
_symmetry_cell_setting triclinic
_symmetry_space_group_name_Hall '-P 1'
_symmetry_space_group_name_H-M 'P -1'
_atom_sites_solution_hydrogens geom
_atom_sites_solution_primary direct
_atom_sites_solution_secondary difmap
_audit_creation_method SHELXL-97
_cell_angle_alpha 83.04(4)
_cell_angle_beta 80.00(4)
_cell_angle_gamma 80.12(4)
_cell_formula_units_Z 2
_cell_length_a 9.313(6)
_cell_length_b 10.145(6)
_cell_length_c 10.777(7)
_cell_measurement_temperature 103(2)
_cell_volume 983.5(11)
_computing_structure_refinement 'SHELXL-97 (Sheldrick, 1997)'
_diffrn_ambient_temperature 103(2)
_diffrn_measured_fraction_theta_full 0.731
_diffrn_measured_fraction_theta_max 0.731
_diffrn_measurement_device_type 'Bruker AXS CCD Detector'
_diffrn_radiation_monochromator graphite
_diffrn_radiation_source 'fine-focus sealed tube'
_diffrn_radiation_type CuK\a
_diffrn_radiation_wavelength 1.54178
_diffrn_reflns_av_R_equivalents 0.0490
_diffrn_reflns_av_sigmaI/netI 0.0829
_diffrn_reflns_limit_h_max 7
_diffrn_reflns_limit_h_min -10
_diffrn_reflns_limit_k_max 11
_diffrn_reflns_limit_k_min -10
_diffrn_reflns_limit_l_max 11
_diffrn_reflns_limit_l_min -11
_diffrn_reflns_number 3274
_diffrn_reflns_theta_full 57.81
_diffrn_reflns_theta_max 57.81
_diffrn_reflns_theta_min 4.18
_exptl_absorpt_coefficient_mu 5.187
_exptl_absorpt_correction_T_max 0.5938
_exptl_absorpt_correction_T_min 0.5938
_exptl_absorpt_correction_type empirical
_exptl_absorpt_process_details 'R.H. Blessing, Acta Cryst. A 1995, 51, 33'
_exptl_crystal_colour colorless
_exptl_crystal_density_diffrn 1.443
_exptl_crystal_density_method 'not measured'
_exptl_crystal_description block
_exptl_crystal_F_000 440
_exptl_crystal_size_max 0.10
_exptl_crystal_size_mid 0.10
_exptl_crystal_size_min 0.10
_refine_diff_density_max 0.312
_refine_diff_density_min -0.389
_refine_diff_density_rms 0.078
_refine_ls_extinction_coef 0.041(4)
_refine_ls_extinction_expression Fc^*^=kFc[1+0.001xFc^2^\l^3^/sin(2\q)]^-1/4^
_refine_ls_extinction_method SHELXL
_refine_ls_goodness_of_fit_ref 1.056
_refine_ls_hydrogen_treatment mixed
_refine_ls_matrix_type full
_refine_ls_number_parameters 238
_refine_ls_number_reflns 1992
_refine_ls_number_restraints 4
_refine_ls_restrained_S_all 1.057
_refine_ls_R_factor_all 0.0835
_refine_ls_R_factor_gt 0.0684
_refine_ls_shift/su_max 0.001
_refine_ls_shift/su_mean 0.000
_refine_ls_structure_factor_coef Fsqd
_refine_ls_weighting_details 'calc w=1/[\s^2^(Fo^2^)+(0.1174P)^2^+0.0000P] where P=(Fo^2^+2Fc^2^)/3'
_refine_ls_weighting_scheme calc
_refine_ls_wR_factor_gt 0.1772
_refine_ls_wR_factor_ref 0.1881
_reflns_number_gt 1492
_reflns_number_total 1992
_reflns_threshold_expression >2sigma(I)
_cod_data_source_file b905511h.txt
_cod_data_source_block TM_DCM
_cod_original_sg_symbol_H-M p-1
_cod_database_code 7201156

loop_
_symmetry_equiv_pos_as_xyz
'x, y, z'
'-x, -y, -z'

loop_
_atom_site_label
_atom_site_type_symbol
_atom_site_fract_x
_atom_site_fract_y
_atom_site_fract_z
_atom_site_U_iso_or_equiv
_atom_site_adp_type
_atom_site_occupancy
_atom_site_symmetry_multiplicity
_atom_site_calc_flag
_atom_site_refinement_flags
_atom_site_disorder_assembly
_atom_site_disorder_group
S1 S 0.41480(15) 0.63430(13) 0.16266(12) 0.0547(6) Uani 1 1 d . . .
S2 S 0.33854(18) 0.16258(13) 0.56437(15) 0.0734(7) Uani 1 1 d . . .
O1 O 0.2176(4) 0.3752(4) -0.0891(3) 0.0631(11) Uani 1 1 d . . .
O2 O 0.0797(4) 0.3763(3) 0.1040(3) 0.0583(11) Uani 1 1 d . . .
O3 O 0.6027(4) 0.3156(3) 0.1940(3) 0.0573(10) Uani 1 1 d . . .
O4 O 0.7236(4) 0.1040(3) 0.2102(3) 0.0606(11) Uani 1 1 d . . .
N1 N 0.2718(5) 0.4976(4) 0.0454(4) 0.0496(11) Uani 1 1 d D . .
H1 H 0.338(4) 0.522(5) -0.018(3) 0.060 Uiso 1 1 d D . .
N2 N 0.1859(4) 0.5095(4) 0.2582(4) 0.0422(11) Uani 1 1 d D . .
H2 H 0.124(4) 0.457(4) 0.244(4) 0.051 Uiso 1 1 d D . .
N3 N 0.4018(4) 0.3700(4) 0.3970(4) 0.0421(10) Uani 1 1 d D . .
H3 H 0.4572 0.3989 0.3277 0.051 Uiso 1 1 calc RD . .
N4 N 0.5487(5) 0.1670(4) 0.3653(4) 0.0470(11) Uani 1 1 d D . .
H4 H 0.574(5) 0.081(2) 0.391(4) 0.056 Uiso 1 1 d D . .
C1 C 0.1375(7) 0.2772(6) -0.1204(6) 0.0741(18) Uani 1 1 d . . .
H1A H 0.1519 0.1953 -0.0628 0.111 Uiso 1 1 calc R . .
H1B H 0.1739 0.2561 -0.2077 0.111 Uiso 1 1 calc R . .
H1C H 0.0321 0.3138 -0.1119 0.111 Uiso 1 1 calc R . .
C2 C 0.1797(6) 0.4108(5) 0.0273(5) 0.0462(13) Uani 1 1 d . . .
C3 C 0.2820(6) 0.5435(4) 0.1584(5) 0.0443(13) Uani 1 1 d . . .
C4 C 0.1875(5) 0.5408(4) 0.3845(4) 0.0382(12) Uani 1 1 d . . .
C5 C 0.0820(5) 0.6403(5) 0.4366(5) 0.0493(13) Uani 1 1 d . . .
H5 H 0.0132 0.6915 0.3872 0.059 Uiso 1 1 calc R . .
C6 C 0.0765(6) 0.6653(5) 0.5597(5) 0.0530(15) Uani 1 1 d . . .
H6 H 0.0038 0.7337 0.5955 0.064 Uiso 1 1 calc R . .
C7 C 0.1756(7) 0.5916(5) 0.6307(5) 0.0539(15) Uani 1 1 d . . .
H7 H 0.1696 0.6079 0.7165 0.065 Uiso 1 1 calc R . .
C8 C 0.2856(6) 0.4926(5) 0.5791(5) 0.0489(13) Uani 1 1 d . . .
H8 H 0.3568 0.4442 0.6277 0.059 Uiso 1 1 calc R . .
C9 C 0.2886(5) 0.4667(4) 0.4556(4) 0.0389(12) Uani 1 1 d . . .
C10 C 0.4316(5) 0.2409(5) 0.4372(5) 0.0448(13) Uani 1 1 d . . .
C11 C 0.6237(6) 0.2054(5) 0.2505(5) 0.0454(13) Uani 1 1 d . . .
C12 C 0.8108(7) 0.1328(6) 0.0871(6) 0.082(2) Uani 1 1 d . . .
H12A H 0.7453 0.1588 0.0234 0.123 Uiso 1 1 calc R . .
H12B H 0.8808 0.0525 0.0642 0.123 Uiso 1 1 calc R . .
H12C H 0.8651 0.2065 0.0908 0.123 Uiso 1 1 calc R . .
Cl1 Cl 0.0748(4) 0.9870(3) 0.2854(4) 0.1747(13) Uani 1 1 d . . .
Cl2 Cl 0.3535(4) 1.0561(4) 0.1556(4) 0.1960(15) Uani 1 1 d . . .
C13 C 0.2614(12) 0.9650(9) 0.2935(10) 0.147(4) Uani 1 1 d . . .
H13A H 0.3027 0.8682 0.2957 0.176 Uiso 1 1 calc R . .
H13B H 0.2770 0.9991 0.3716 0.176 Uiso 1 1 calc R . .

loop_
_atom_site_aniso_label
_atom_site_aniso_U_11
_atom_site_aniso_U_22
_atom_site_aniso_U_33
_atom_site_aniso_U_23
_atom_site_aniso_U_13
_atom_site_aniso_U_12
S1 0.0606(10) 0.0592(9) 0.0458(9) -0.0012(7) -0.0017(8) -0.0228(7)
S2 0.0906(12) 0.0481(9) 0.0597(11) 0.0057(7) 0.0312(10) -0.0011(8)
O1 0.064(2) 0.095(3) 0.036(2) -0.0212(19) 0.003(2) -0.026(2)
O2 0.066(2) 0.074(2) 0.038(2) -0.0126(18) 0.009(2) -0.028(2)
O3 0.077(3) 0.042(2) 0.043(2) 0.0041(17) 0.007(2) -0.0042(18)
O4 0.065(2) 0.049(2) 0.053(3) 0.0041(18) 0.014(2) 0.0046(19)
N1 0.054(3) 0.070(3) 0.026(2) -0.006(2) 0.005(2) -0.023(2)
N2 0.046(2) 0.050(2) 0.030(2) -0.0089(19) 0.008(2) -0.014(2)
N3 0.050(2) 0.042(2) 0.030(2) 0.0008(18) 0.004(2) -0.0110(19)
N4 0.057(3) 0.036(2) 0.039(3) 0.003(2) 0.007(3) 0.000(2)
C1 0.085(4) 0.090(4) 0.056(4) -0.032(3) -0.003(4) -0.028(4)
C2 0.047(3) 0.056(3) 0.032(3) -0.005(3) -0.001(3) -0.005(3)
C3 0.049(3) 0.043(3) 0.036(3) 0.003(2) -0.002(3) -0.003(2)
C4 0.045(3) 0.040(3) 0.029(3) -0.005(2) 0.005(3) -0.012(2)
C5 0.051(3) 0.047(3) 0.048(3) -0.003(3) -0.005(3) -0.005(3)
C6 0.059(3) 0.046(3) 0.049(4) -0.013(3) 0.008(3) -0.005(3)
C7 0.071(4) 0.058(3) 0.036(3) -0.014(3) 0.004(3) -0.028(3)
C8 0.057(3) 0.051(3) 0.039(3) -0.005(3) -0.001(3) -0.016(3)
C9 0.047(3) 0.037(3) 0.032(3) -0.003(2) 0.001(3) -0.014(2)
C10 0.049(3) 0.044(3) 0.040(3) -0.001(2) 0.001(3) -0.010(3)
C11 0.048(3) 0.044(3) 0.041(3) -0.003(3) 0.004(3) -0.009(3)
C12 0.087(4) 0.072(4) 0.063(5) -0.001(3) 0.036(4) 0.000(3)
Cl1 0.176(3) 0.1147(18) 0.235(4) -0.007(2) -0.061(3) -0.0059(18)
Cl2 0.208(3) 0.227(3) 0.189(3) -0.022(3) -0.084(3) -0.080(3)
C13 0.190(10) 0.105(6) 0.167(10) -0.015(6) -0.104(9) -0.006(7)

loop_
_atom_type_symbol
_atom_type_description
_atom_type_scat_dispersion_real
_atom_type_scat_dispersion_imag
_atom_type_scat_source
C C 0.0181 0.0091 'International Tables Vol C Tables 4.2.6.8 and 6.1.1.4'
H H 0.0000 0.0000 'International Tables Vol C Tables 4.2.6.8 and 6.1.1.4'
N N 0.0311 0.0180 'International Tables Vol C Tables 4.2.6.8 and 6.1.1.4'
O O 0.0492 0.0322 'International Tables Vol C Tables 4.2.6.8 and 6.1.1.4'
S S 0.3331 0.5567 'International Tables Vol C Tables 4.2.6.8 and 6.1.1.4'
Cl Cl 0.3639 0.7018 'International Tables Vol C Tables 4.2.6.8 and 6.1.1.4'

loop_
_geom_angle_atom_site_label_1
_geom_angle_atom_site_label_2
_geom_angle_atom_site_label_3
_geom_angle
_geom_angle_site_symmetry_1
_geom_angle_site_symmetry_3
_geom_angle_publ_flag
C2 O1 C1 115.3(4) . . ?
C11 O4 C12 114.8(4) . . ?
C3 N1 C2 126.7(4) . . ?
C3 N1 H1 114(3) . . ?
C2 N1 H1 119(3) . . ?
C3 N2 C4 124.0(4) . . ?
C3 N2 H2 115(3) . . ?
C4 N2 H2 120(3) . . ?
C10 N3 C9 126.2(4) . . ?
C10 N3 H3 116.9 . . ?
C9 N3 H3 116.9 . . ?
C11 N4 C10 128.0(4) . . ?
C11 N4 H4 113(3) . . ?
C10 N4 H4 118(3) . . ?
O1 C1 H1A 109.5 . . ?
O1 C1 H1B 109.5 . . ?
H1A C1 H1B 109.5 . . ?
O1 C1 H1C 109.5 . . ?
H1A C1 H1C 109.5 . . ?
H1B C1 H1C 109.5 . . ?
O2 C2 O1 126.0(5) . . ?
O2 C2 N1 125.5(5) . . ?
O1 C2 N1 108.4(5) . . ?
N2 C3 N1 116.9(4) . . ?
N2 C3 S1 124.2(4) . . ?
N1 C3 S1 118.9(4) . . ?
C9 C4 C5 120.3(4) . . ?
C9 C4 N2 120.2(4) . . ?
C5 C4 N2 119.4(4) . . ?
C6 C5 C4 120.0(5) . . ?
C6 C5 H5 120.0 . . ?
C4 C5 H5 120.0 . . ?
C7 C6 C5 119.9(5) . . ?
C7 C6 H6 120.0 . . ?
C5 C6 H6 120.0 . . ?
C6 C7 C8 121.1(5) . . ?
C6 C7 H7 119.5 . . ?
C8 C7 H7 119.5 . . ?
C9 C8 C7 118.5(5) . . ?
C9 C8 H8 120.8 . . ?
C7 C8 H8 120.8 . . ?
C4 C9 C8 120.2(4) . . ?
C4 C9 N3 119.0(4) . . ?
C8 C9 N3 120.7(5) . . ?
N3 C10 N4 115.7(4) . . ?
N3 C10 S2 125.4(4) . . ?
N4 C10 S2 118.9(4) . . ?
O3 C11 O4 125.2(5) . . ?
O3 C11 N4 125.1(5) . . ?
O4 C11 N4 109.7(4) . . ?
O4 C12 H12A 109.5 . . ?
O4 C12 H12B 109.5 . . ?
H12A C12 H12B 109.5 . . ?
O4 C12 H12C 109.5 . . ?
H12A C12 H12C 109.5 . . ?
H12B C12 H12C 109.5 . . ?
Cl1 C13 Cl2 108.8(5) . . ?
Cl1 C13 H13A 109.9 . . ?
Cl2 C13 H13A 109.9 . . ?
Cl1 C13 H13B 109.9 . . ?
Cl2 C13 H13B 109.9 . . ?
H13A C13 H13B 108.3 . . ?

loop_
_geom_bond_atom_site_label_1
_geom_bond_atom_site_label_2
_geom_bond_distance
_geom_bond_site_symmetry_2
_geom_bond_publ_flag
S1 C3 1.674(5) . ?
S2 C10 1.679(5) . ?
O1 C2 1.319(6) . ?
O1 C1 1.443(6) . ?
O2 C2 1.203(6) . ?
O3 C11 1.208(6) . ?
O4 C11 1.323(6) . ?
O4 C12 1.456(7) . ?
N1 C3 1.379(6) . ?
N1 C2 1.382(6) . ?
N1 H1 0.88(2) . ?
N2 C3 1.326(6) . ?
N2 C4 1.437(6) . ?
N2 H2 0.89(2) . ?
N3 C10 1.327(6) . ?
N3 C9 1.427(6) . ?
N3 H3 0.8800 . ?
N4 C11 1.359(7) . ?
N4 C10 1.385(6) . ?
N4 H4 0.89(2) . ?
C1 H1A 0.9800 . ?
C1 H1B 0.9800 . ?
C1 H1C 0.9800 . ?
C4 C9 1.380(7) . ?
C4 C5 1.381(6) . ?
C5 C6 1.371(7) . ?
C5 H5 0.9500 . ?
C6 C7 1.366(7) . ?
C6 H6 0.9500 . ?
C7 C8 1.397(7) . ?
C7 H7 0.9500 . ?
C8 C9 1.382(7) . ?
C8 H8 0.9500 . ?
C12 H12A 0.9800 . ?
C12 H12B 0.9800 . ?
C12 H12C 0.9800 . ?
Cl1 C13 1.730(11) . ?
Cl2 C13 1.815(12) . ?
C13 H13A 0.9900 . ?
C13 H13B 0.9900 . ?

loop_
_geom_hbond_atom_site_label_D
_geom_hbond_atom_site_label_H
_geom_hbond_atom_site_label_A
_geom_hbond_distance_DH
_geom_hbond_distance_HA
_geom_hbond_distance_DA
_geom_hbond_angle_DHA
_geom_hbond_site_symmetry_A
N2 H2 O2 0.89(2) 1.94(4) 2.673(5) 139(4) .
N3 H3 O3 0.88 1.96 2.666(5) 136.0 .
N3 H3 S1 0.88 2.81 3.456(4) 131.1 .
N1 H1 O3 0.88(2) 2.41(3) 3.185(5) 147(4) 2_665
N1 H1 S1 0.88(2) 2.89(4) 3.528(5) 131(4) 2_665
N4 H4 S2 0.89(2) 2.48(2) 3.364(4) 173(4) 2_656

loop_
_geom_torsion_atom_site_label_1
_geom_torsion_atom_site_label_2
_geom_torsion_atom_site_label_3
_geom_torsion_atom_site_label_4
_geom_torsion
_geom_torsion_site_symmetry_1
_geom_torsion_site_symmetry_2
_geom_torsion_site_symmetry_3
_geom_torsion_site_symmetry_4
_geom_torsion_publ_flag
C1 O1 C2 O2 -5.5(7) . . . . ?
C1 O1 C2 N1 176.1(4) . . . . ?
C3 N1 C2 O2 10.9(8) . . . . ?
C3 N1 C2 O1 -170.7(4) . . . . ?
C4 N2 C3 N1 175.5(4) . . . . ?
C4 N2 C3 S1 -3.1(6) . . . . ?
C2 N1 C3 N2 -5.7(7) . . . . ?
C2 N1 C3 S1 173.0(4) . . . . ?
C3 N2 C4 C9 -77.3(5) . . . . ?
C3 N2 C4 C5 106.4(5) . . . . ?
C9 C4 C5 C6 -0.5(7) . . . . ?
N2 C4 C5 C6 175.8(4) . . . . ?
C4 C5 C6 C7 0.0(7) . . . . ?
C5 C6 C7 C8 1.6(7) . . . . ?
C6 C7 C8 C9 -2.6(7) . . . . ?
C5 C4 C9 C8 -0.7(6) . . . . ?
N2 C4 C9 C8 -176.9(4) . . . . ?
C5 C4 C9 N3 -176.3(4) . . . . ?
N2 C4 C9 N3 7.5(6) . . . . ?
C7 C8 C9 C4 2.2(6) . . . . ?
C7 C8 C9 N3 177.7(4) . . . . ?
C10 N3 C9 C4 -125.6(5) . . . . ?
C10 N3 C9 C8 58.9(6) . . . . ?
C9 N3 C10 N4 -179.1(4) . . . . ?
C9 N3 C10 S2 1.7(7) . . . . ?
C11 N4 C10 N3 -9.6(7) . . . . ?
C11 N4 C10 S2 169.6(4) . . . . ?
C12 O4 C11 O3 -0.6(8) . . . . ?
C12 O4 C11 N4 179.6(4) . . . . ?
C10 N4 C11 O3 3.2(8) . . . . ?
C10 N4 C11 O4 -177.0(4) . . . . ?

loop_
_cod_related_entry_id
_cod_related_entry_database
_cod_related_entry_code
1 ChemSpider 30653601
